data_4311504
loop_
_publ_author_name
'Louise Huebner'
'Anna Kornienko'
'Thomas J. Emge'
'John G. Brennan'

_publ_section_title
;
 Heterometallic Lanthanide Group 12 Metal Iodides
;
_journal_name_full 'Inorganic Chemistry'
_journal_page_first 5659
_journal_page_last 5664
_journal_paper_doi 10.1021/ic049560f
_journal_volume 43
_journal_year 2004
_chemical_formula_sum 'C24 H48 I5 Nd O6 Zn'
_chemical_formula_weight 1276.73
_space_group_IT_number 7
_symmetry_cell_setting monoclinic
_symmetry_space_group_name_Hall 'P -2yac'
_symmetry_space_group_name_H-M 'P 1 n 1'
_atom_sites_solution_hydrogens geom
_atom_sites_solution_primary direct
_atom_sites_solution_secondary difmap
_audit_creation_method SHELXL-97
_cell_angle_alpha 90.00
_cell_angle_beta 96.6410(10)
_cell_angle_gamma 90.00
_cell_formula_units_Z 2
_cell_length_a 8.5245(7)
_cell_length_b 9.0424(7)
_cell_length_c 24.515(2)
_cell_measurement_reflns_used 5326
_cell_measurement_temperature 100(2)
_cell_measurement_theta_max 30.4
_cell_measurement_theta_min 2.4
_cell_volume 1877.0(3)
_computing_cell_refinement 'Bruker SMART'
_computing_data_collection 'Bruker SMART'
_computing_data_reduction 'Bruker SAINT'
_computing_molecular_graphics 'Bruker SHELXTL'
_computing_publication_material 'Bruker SHELXTL'
_computing_structure_refinement 'SHELXL-97 (Sheldrick, 1997)'
_computing_structure_solution 'SHELXS-97 (Sheldrick, 1990)'
_diffrn_ambient_temperature 100(2)
_diffrn_measured_fraction_theta_full 0.997
_diffrn_measured_fraction_theta_max 0.997
_diffrn_measurement_device_type 'CCD area detector'
_diffrn_measurement_method 'phi and omega scans'
_diffrn_radiation_monochromator graphite
_diffrn_radiation_source 'fine-focus sealed tube'
_diffrn_radiation_type MoK\a
_diffrn_radiation_wavelength 0.71073
_diffrn_reflns_av_R_equivalents 0.0477
_diffrn_reflns_av_sigmaI/netI 0.0875
_diffrn_reflns_limit_h_max 11
_diffrn_reflns_limit_h_min -12
_diffrn_reflns_limit_k_max 12
_diffrn_reflns_limit_k_min -12
_diffrn_reflns_limit_l_max 34
_diffrn_reflns_limit_l_min -35
_diffrn_reflns_number 21785
_diffrn_reflns_theta_full 30.53
_diffrn_reflns_theta_max 30.53
_diffrn_reflns_theta_min 2.25
_diffrn_standards_decay_% 0
_diffrn_standards_interval_count 0
_diffrn_standards_number 0
_exptl_absorpt_coefficient_mu 6.149
_exptl_absorpt_correction_T_max 0.9999
_exptl_absorpt_correction_T_min 0.5906
_exptl_absorpt_correction_type multi-scan
_exptl_absorpt_process_details 'SADABS (Bruker, 2003)'
_exptl_crystal_colour colourless
_exptl_crystal_density_diffrn 2.259
_exptl_crystal_density_meas 0
_exptl_crystal_density_method 'not measured'
_exptl_crystal_description lathe
_exptl_crystal_F_000 1190
_exptl_crystal_size_max 0.21
_exptl_crystal_size_mid 0.05
_exptl_crystal_size_min 0.05
_refine_diff_density_max 2.397
_refine_diff_density_min -1.199
_refine_diff_density_rms 0.226
_refine_ls_abs_structure_details 'Flack H D (1983), Acta Cryst. A39, 876-881'
_refine_ls_abs_structure_Flack 0.01(2)
_refine_ls_extinction_method none
_refine_ls_goodness_of_fit_ref 1.022
_refine_ls_hydrogen_treatment mixed
_refine_ls_matrix_type full
_refine_ls_number_parameters 334
_refine_ls_number_reflns 11078
_refine_ls_number_restraints 2
_refine_ls_restrained_S_all 1.022
_refine_ls_R_factor_all 0.0634
_refine_ls_R_factor_gt 0.0499
_refine_ls_shift/su_max 0.001
_refine_ls_shift/su_mean 0.000
_refine_ls_structure_factor_coef Fsqd
_refine_ls_weighting_details 'calc w=1/[\s^2^(Fo^2^)+(0.0236P)^2^+2.5494P] where P=(Fo^2^+2Fc^2^)/3'
_refine_ls_weighting_scheme calc
_refine_ls_wR_factor_gt 0.0968
_refine_ls_wR_factor_ref 0.1019
_reflns_number_gt 9301
_reflns_number_total 11078
_reflns_threshold_expression >2sigma(I)
_cod_data_source_file ic049560fsi20040405_103651.cif
_cod_data_source_block ndzni
_cod_depositor_comments
;
The following automatic conversions were performed:
'_symmetry_cell_setting' value 'Monoclinic' changed to 'monoclinic'
according to '/home/saulius/struct/CIF-dictionaries/cif_core.dic'
dictionary named 'cif_core.dic' version 2.4.1 from 2010-06-29.

Automatic conversion script
Id: cif_fix_enum 1527 2010-12-29 10:47:43Z saulius 
;
_cod_database_code 4311504

loop_
_symmetry_equiv_pos_as_xyz
'x, y, z'
'x+1/2, -y, z+1/2'

loop_
_atom_site_label
_atom_site_type_symbol
_atom_site_fract_x
_atom_site_fract_y
_atom_site_fract_z
_atom_site_U_iso_or_equiv
_atom_site_adp_type
_atom_site_occupancy
_atom_site_symmetry_multiplicity
_atom_site_calc_flag
_atom_site_refinement_flags
_atom_site_disorder_assembly
_atom_site_disorder_group
Nd1 Nd 0.15696(4) 0.03753(5) 0.170371(18) 0.01608(9) Uani 1 1 d . . .
I1 I 0.40225(6) 0.21100(8) 0.11540(3) 0.03073(15) Uani 1 1 d . . .
I2 I -0.08733(6) -0.15401(7) 0.21878(2) 0.02578(13) Uani 1 1 d . . .
O1 O -0.0309(7) 0.2353(7) 0.1431(2) 0.0223(13) Uani 1 1 d . . .
O2 O 0.1610(7) 0.2144(7) 0.2469(2) 0.0215(13) Uani 1 1 d . . .
O3 O 0.3591(7) -0.0428(7) 0.2441(3) 0.0274(14) Uani 1 1 d . . .
O4 O 0.2901(8) -0.1828(8) 0.1398(3) 0.0328(16) Uani 1 1 d . . .
O5 O 0.0189(7) -0.0218(7) 0.0781(2) 0.0245(14) Uani 1 1 d . . .
C1 C -0.1615(10) 0.2798(10) 0.1737(3) 0.0216(18) Uani 1 1 d . . .
H1A H -0.1264 0.2838 0.2136 0.026 Uiso 1 1 calc R . .
H1B H -0.2506 0.2094 0.1672 0.026 Uiso 1 1 calc R . .
C2 C -0.2096(12) 0.4302(10) 0.1522(4) 0.027(2) Uani 1 1 d . . .
H2A H -0.1423 0.5084 0.1711 0.032 Uiso 1 1 calc R . .
H2B H -0.3216 0.4510 0.1564 0.032 Uiso 1 1 calc R . .
C3 C -0.1838(11) 0.4183(11) 0.0917(4) 0.027(2) Uani 1 1 d . . .
H3A H -0.2728 0.3665 0.0702 0.032 Uiso 1 1 calc R . .
H3B H -0.1708 0.5171 0.0755 0.032 Uiso 1 1 calc R . .
C4 C -0.0348(10) 0.3300(11) 0.0939(4) 0.0239(18) Uani 1 1 d . . .
H4A H -0.0348 0.2688 0.0604 0.029 Uiso 1 1 calc R . .
H4B H 0.0583 0.3962 0.0967 0.029 Uiso 1 1 calc R . .
C5 C 0.1306(10) 0.1795(11) 0.3029(3) 0.0223(18) Uani 1 1 d . . .
H5A H 0.1723 0.0804 0.3140 0.027 Uiso 1 1 calc R . .
H5B H 0.0160 0.1819 0.3062 0.027 Uiso 1 1 calc R . .
C6 C 0.2163(12) 0.2985(12) 0.3378(4) 0.032(2) Uani 1 1 d . . .
H6A H 0.1717 0.3106 0.3731 0.038 Uiso 1 1 calc R . .
H6B H 0.3305 0.2766 0.3453 0.038 Uiso 1 1 calc R . .
C7 C 0.1866(12) 0.4333(11) 0.3019(5) 0.034(2) Uani 1 1 d . . .
H7A H 0.0804 0.4752 0.3046 0.041 Uiso 1 1 calc R . .
H7B H 0.2673 0.5106 0.3117 0.041 Uiso 1 1 calc R . .
C8 C 0.1990(10) 0.3719(10) 0.2455(4) 0.0255(19) Uani 1 1 d . . .
H8A H 0.1242 0.4233 0.2179 0.031 Uiso 1 1 calc R . .
H8B H 0.3074 0.3858 0.2356 0.031 Uiso 1 1 calc R . .
C9 C 0.3577(14) -0.1796(11) 0.2764(4) 0.040(3) Uani 1 1 d . . .
H9A H 0.2485 -0.2053 0.2830 0.048 Uiso 1 1 calc R . .
H9B H 0.4024 -0.2628 0.2570 0.048 Uiso 1 1 calc R . .
C10 C 0.4535(17) -0.1495(16) 0.3277(6) 0.060(4) Uani 1 1 d . . .
H10A H 0.5065 -0.2409 0.3425 0.072 Uiso 1 1 calc R . .
H10B H 0.3875 -0.1105 0.3551 0.072 Uiso 1 1 calc R . .
C11 C 0.5725(14) -0.0376(17) 0.3154(5) 0.051(3) Uani 1 1 d . . .
H11A H 0.6722 -0.0862 0.3083 0.061 Uiso 1 1 calc R . .
H11B H 0.5953 0.0319 0.3465 0.061 Uiso 1 1 calc R . .
C12 C 0.4990(11) 0.0425(11) 0.2651(4) 0.027(2) Uani 1 1 d . . .
H12A H 0.4690 0.1442 0.2745 0.033 Uiso 1 1 calc R . .
H12B H 0.5741 0.0481 0.2372 0.033 Uiso 1 1 calc R . .
C13 C 0.2206(13) -0.3186(11) 0.1170(4) 0.034(2) Uani 1 1 d . . .
H13A H 0.1144 -0.3001 0.0972 0.041 Uiso 1 1 calc R . .
H13B H 0.2115 -0.3926 0.1462 0.041 Uiso 1 1 calc R . .
C14 C 0.3341(15) -0.3714(11) 0.0776(5) 0.042(3) Uani 1 1 d . . .
H14A H 0.3565 -0.4783 0.0827 0.050 Uiso 1 1 calc R . .
H14B H 0.2896 -0.3539 0.0390 0.050 Uiso 1 1 calc R . .
C15 C 0.4828(13) -0.2807(18) 0.0921(5) 0.058(4) Uani 1 1 d . . .
H15A H 0.5764 -0.3458 0.0986 0.070 Uiso 1 1 calc R . .
H15B H 0.4987 -0.2112 0.0620 0.070 Uiso 1 1 calc R . .
C16 C 0.4590(14) -0.2014(17) 0.1410(7) 0.066(5) Uani 1 1 d . . .
H16A H 0.5123 -0.1040 0.1416 0.080 Uiso 1 1 calc R . .
H16B H 0.5021 -0.2579 0.1739 0.080 Uiso 1 1 calc R . .
C17 C -0.1510(11) -0.0457(13) 0.0656(4) 0.031(2) Uani 1 1 d . . .
H17A H -0.2088 0.0491 0.0664 0.037 Uiso 1 1 calc R . .
H17B H -0.1899 -0.1139 0.0927 0.037 Uiso 1 1 calc R . .
C18 C -0.1740(12) -0.1125(13) 0.0086(4) 0.036(2) Uani 1 1 d . . .
H18A H -0.1597 -0.2212 0.0099 0.043 Uiso 1 1 calc R . .
H18B H -0.2799 -0.0893 -0.0104 0.043 Uiso 1 1 calc R . .
C19 C -0.0464(12) -0.0386(13) -0.0188(4) 0.034(2) Uani 1 1 d . . .
H19A H -0.0797 0.0611 -0.0322 0.041 Uiso 1 1 calc R . .
H19B H -0.0180 -0.0983 -0.0501 0.041 Uiso 1 1 calc R . .
C20 C 0.0900(12) -0.0295(14) 0.0261(4) 0.037(3) Uani 1 1 d . . .
H20A H 0.1583 -0.1178 0.0255 0.044 Uiso 1 1 calc R . .
H20B H 0.1544 0.0597 0.0214 0.044 Uiso 1 1 calc R . .
Zn1 Zn 0.73284(11) 0.42912(11) 0.39677(4) 0.0192(2) Uani 1 1 d . . .
I3 I 0.65998(6) 0.44793(7) 0.29259(2) 0.02568(13) Uani 1 1 d . . .
I4 I 0.87092(6) 0.18649(6) 0.42992(2) 0.02392(12) Uani 1 1 d . . .
I5 I 0.51690(7) 0.52297(7) 0.45366(2) 0.02917(14) Uani 1 1 d . . .
O6 O 0.9125(8) 0.5830(7) 0.4105(2) 0.0257(14) Uani 1 1 d . . .
C21 C 1.0130(13) 0.5961(11) 0.4624(4) 0.032(2) Uani 1 1 d . . .
H21A H 1.0917 0.5151 0.4663 0.038 Uiso 1 1 calc R . .
H21B H 0.9489 0.5912 0.4935 0.038 Uiso 1 1 calc R . .
C22 C 1.0950(11) 0.7445(11) 0.4614(4) 0.029(2) Uani 1 1 d . . .
H22A H 1.0463 0.8177 0.4843 0.035 Uiso 1 1 calc R . .
H22B H 1.2087 0.7356 0.4747 0.035 Uiso 1 1 calc R . .
C23 C 1.0712(11) 0.7882(11) 0.4018(4) 0.028(2) Uani 1 1 d . . .
H23A H 1.0704 0.8971 0.3975 0.033 Uiso 1 1 calc R . .
H23B H 1.1546 0.7458 0.3815 0.033 Uiso 1 1 calc R . .
C24 C 0.9145(12) 0.7237(11) 0.3827(4) 0.030(2) Uani 1 1 d . . .
H24A H 0.8286 0.7885 0.3928 0.036 Uiso 1 1 calc R . .
H24B H 0.9017 0.7101 0.3424 0.036 Uiso 1 1 calc R . .

loop_
_atom_site_aniso_label
_atom_site_aniso_U_11
_atom_site_aniso_U_22
_atom_site_aniso_U_33
_atom_site_aniso_U_23
_atom_site_aniso_U_13
_atom_site_aniso_U_12
Nd1 0.01085(18) 0.0223(2) 0.01533(19) -0.00287(17) 0.00271(14) -0.00257(16)
I1 0.0157(3) 0.0485(4) 0.0290(3) 0.0083(3) 0.0066(2) -0.0085(3)
I2 0.0243(3) 0.0287(3) 0.0250(3) 0.0030(2) 0.0061(2) -0.0095(2)
O1 0.017(3) 0.030(3) 0.020(3) 0.004(2) 0.002(2) -0.002(3)
O2 0.022(3) 0.021(3) 0.022(3) -0.004(2) 0.002(2) -0.003(2)
O3 0.019(3) 0.027(3) 0.034(4) -0.004(3) -0.004(3) -0.003(3)
O4 0.017(3) 0.035(4) 0.047(4) -0.026(3) 0.005(3) -0.006(3)
O5 0.015(3) 0.041(4) 0.018(3) -0.006(3) 0.001(2) 0.006(3)
C1 0.014(4) 0.032(5) 0.019(4) -0.001(3) 0.004(3) -0.001(3)
C2 0.029(5) 0.029(5) 0.023(4) -0.003(4) 0.005(4) 0.003(4)
C3 0.025(5) 0.036(6) 0.020(4) 0.007(4) 0.005(4) 0.004(4)
C4 0.021(4) 0.029(5) 0.021(4) 0.006(4) 0.001(3) 0.004(4)
C5 0.014(4) 0.037(5) 0.016(4) 0.000(3) 0.005(3) -0.004(4)
C6 0.024(5) 0.052(7) 0.020(4) -0.011(4) 0.005(4) -0.008(4)
C7 0.030(5) 0.023(5) 0.051(7) -0.020(4) 0.012(5) -0.001(4)
C8 0.016(4) 0.031(5) 0.029(5) -0.003(4) -0.002(3) -0.004(4)
C9 0.050(7) 0.022(5) 0.042(6) 0.010(4) -0.022(5) -0.007(5)
C10 0.058(8) 0.058(8) 0.058(8) 0.028(7) -0.020(7) -0.009(7)
C11 0.031(6) 0.093(10) 0.025(5) 0.016(6) -0.015(4) -0.012(6)
C12 0.021(4) 0.035(5) 0.025(5) -0.007(4) -0.001(4) -0.004(4)
C13 0.042(6) 0.032(6) 0.028(5) -0.015(4) 0.006(4) -0.019(5)
C14 0.068(8) 0.018(5) 0.042(6) -0.004(4) 0.018(6) -0.003(5)
C15 0.022(5) 0.104(12) 0.050(7) -0.021(7) 0.006(5) 0.020(6)
C16 0.022(5) 0.069(9) 0.111(12) -0.047(9) 0.018(7) 0.006(6)
C17 0.022(4) 0.048(6) 0.021(4) -0.003(4) -0.004(4) -0.004(4)
C18 0.028(5) 0.050(7) 0.028(5) -0.016(5) -0.002(4) 0.000(5)
C19 0.040(6) 0.043(6) 0.018(4) 0.003(4) -0.001(4) -0.002(5)
C20 0.025(5) 0.066(8) 0.020(5) -0.009(5) 0.008(4) 0.011(5)
Zn1 0.0154(4) 0.0247(5) 0.0178(5) -0.0011(4) 0.0036(4) -0.0022(4)
I3 0.0204(3) 0.0402(4) 0.0167(2) -0.0022(2) 0.0034(2) -0.0058(3)
I4 0.0201(3) 0.0260(3) 0.0265(3) 0.0011(2) 0.0065(2) 0.0011(2)
I5 0.0271(3) 0.0393(4) 0.0226(3) -0.0039(3) 0.0093(2) 0.0071(3)
O6 0.030(3) 0.028(4) 0.016(3) 0.004(3) -0.005(3) -0.013(3)
C21 0.033(5) 0.034(5) 0.026(5) 0.007(4) -0.009(4) -0.008(5)
C22 0.023(4) 0.029(5) 0.036(5) 0.003(4) 0.006(4) -0.002(4)
C23 0.027(5) 0.025(5) 0.033(5) 0.000(4) 0.012(4) -0.005(4)
C24 0.033(5) 0.035(5) 0.023(5) 0.014(4) 0.003(4) -0.003(4)

loop_
_atom_type_symbol
_atom_type_description
_atom_type_scat_dispersion_real
_atom_type_scat_dispersion_imag
_atom_type_scat_source
C C 0.0033 0.0016 'International Tables Vol C Tables 4.2.6.8 and 6.1.1.4'
H H 0.0000 0.0000 'International Tables Vol C Tables 4.2.6.8 and 6.1.1.4'
O O 0.0106 0.0060 'International Tables Vol C Tables 4.2.6.8 and 6.1.1.4'
Zn Zn 0.2839 1.4301 'International Tables Vol C Tables 4.2.6.8 and 6.1.1.4'
I I -0.4742 1.8119 'International Tables Vol C Tables 4.2.6.8 and 6.1.1.4'
Nd Nd -0.1943 3.0179 'International Tables Vol C Tables 4.2.6.8 and 6.1.1.4'

loop_
_geom_angle_atom_site_label_1
_geom_angle_atom_site_label_2
_geom_angle_atom_site_label_3
_geom_angle
_geom_angle_site_symmetry_1
_geom_angle_site_symmetry_3
_geom_angle_publ_flag
O1 Nd1 O4 145.4(2) . . ?
O1 Nd1 O3 143.1(2) . . ?
O4 Nd1 O3 71.0(2) . . ?
O1 Nd1 O2 71.6(2) . . ?
O4 Nd1 O2 142.6(2) . . ?
O3 Nd1 O2 71.6(2) . . ?
O1 Nd1 O5 71.5(2) . . ?
O4 Nd1 O5 74.6(2) . . ?
O3 Nd1 O5 145.4(2) . . ?
O2 Nd1 O5 142.9(2) . . ?
O1 Nd1 I1 87.94(14) . . ?
O4 Nd1 I1 85.27(17) . . ?
O3 Nd1 I1 91.06(16) . . ?
O2 Nd1 I1 93.03(14) . . ?
O5 Nd1 I1 89.18(15) . . ?
O1 Nd1 I2 93.81(14) . . ?
O4 Nd1 I2 91.07(17) . . ?
O3 Nd1 I2 89.91(16) . . ?
O2 Nd1 I2 91.27(14) . . ?
O5 Nd1 I2 87.64(15) . . ?
I1 Nd1 I2 175.68(2) . . ?
C1 O1 C4 108.2(6) . . ?
C1 O1 Nd1 125.0(5) . . ?
C4 O1 Nd1 126.9(5) . . ?
C8 O2 C5 107.3(6) . . ?
C8 O2 Nd1 126.7(5) . . ?
C5 O2 Nd1 126.0(5) . . ?
C12 O3 C9 108.1(7) . . ?
C12 O3 Nd1 125.2(5) . . ?
C9 O3 Nd1 126.6(5) . . ?
C16 O4 C13 105.8(8) . . ?
C16 O4 Nd1 125.6(6) . . ?
C13 O4 Nd1 128.6(6) . . ?
C17 O5 C20 107.9(7) . . ?
C17 O5 Nd1 125.2(5) . . ?
C20 O5 Nd1 126.8(5) . . ?
O1 C1 C2 105.2(7) . . ?
C1 C2 C3 102.3(7) . . ?
C4 C3 C2 102.7(7) . . ?
O1 C4 C3 106.1(7) . . ?
O2 C5 C6 104.6(7) . . ?
C7 C6 C5 102.1(8) . . ?
C8 C7 C6 102.3(7) . . ?
O2 C8 C7 107.3(8) . . ?
C10 C9 O3 105.8(9) . . ?
C9 C10 C11 106.4(10) . . ?
C10 C11 C12 105.4(9) . . ?
O3 C12 C11 106.3(8) . . ?
O4 C13 C14 104.4(8) . . ?
C15 C14 C13 104.9(8) . . ?
C16 C15 C14 105.8(10) . . ?
C15 C16 O4 106.1(10) . . ?
O5 C17 C18 105.8(8) . . ?
C19 C18 C17 102.3(8) . . ?
C18 C19 C20 103.6(8) . . ?
O5 C20 C19 105.9(8) . . ?
O6 Zn1 I3 101.93(17) . . ?
O6 Zn1 I4 102.65(19) . . ?
I3 Zn1 I4 114.83(4) . . ?
O6 Zn1 I5 104.6(2) . . ?
I3 Zn1 I5 114.28(4) . . ?
I4 Zn1 I5 116.00(4) . . ?
C24 O6 C21 107.6(7) . . ?
C24 O6 Zn1 124.4(5) . . ?
C21 O6 Zn1 123.2(5) . . ?
O6 C21 C22 106.5(7) . . ?
C23 C22 C21 103.8(8) . . ?
C24 C23 C22 102.6(7) . . ?
O6 C24 C23 104.9(7) . . ?

loop_
_geom_bond_atom_site_label_1
_geom_bond_atom_site_label_2
_geom_bond_distance
_geom_bond_site_symmetry_2
_geom_bond_publ_flag
Nd1 O1 2.441(6) . ?
Nd1 O4 2.453(6) . ?
Nd1 O3 2.458(6) . ?
Nd1 O2 2.463(6) . ?
Nd1 O5 2.484(6) . ?
Nd1 I1 3.0496(7) . ?
Nd1 I2 3.0522(7) . ?
O1 C1 1.469(10) . ?
O1 C4 1.478(10) . ?
O2 C8 1.462(11) . ?
O2 C5 1.461(10) . ?
O3 C12 1.463(11) . ?
O3 C9 1.470(12) . ?
O4 C16 1.446(13) . ?
O4 C13 1.447(11) . ?
O5 C17 1.462(11) . ?
O5 C20 1.476(11) . ?
C1 C2 1.499(13) . ?
C2 C3 1.529(12) . ?
C3 C4 1.496(13) . ?
C5 C6 1.509(13) . ?
C6 C7 1.508(15) . ?
C7 C8 1.505(13) . ?
C9 C10 1.443(16) . ?
C10 C11 1.488(18) . ?
C11 C12 1.503(14) . ?
C13 C14 1.521(16) . ?
C14 C15 1.517(18) . ?
C15 C16 1.431(18) . ?
C17 C18 1.515(13) . ?
C18 C19 1.500(15) . ?
C19 C20 1.507(13) . ?
Zn1 O6 2.068(6) . ?
Zn1 I3 2.5633(11) . ?
Zn1 I4 2.5764(12) . ?
Zn1 I5 2.5783(11) . ?
O6 C24 1.444(11) . ?
O6 C21 1.455(11) . ?
C21 C22 1.515(13) . ?
C22 C23 1.504(13) . ?
C23 C24 1.483(13) . ?

loop_
_geom_torsion_atom_site_label_1
_geom_torsion_atom_site_label_2
_geom_torsion_atom_site_label_3
_geom_torsion_atom_site_label_4
_geom_torsion
_geom_torsion_site_symmetry_1
_geom_torsion_site_symmetry_2
_geom_torsion_site_symmetry_3
_geom_torsion_site_symmetry_4
_geom_torsion_publ_flag
O4 Nd1 O1 C1 132.1(6) . . . . ?
O3 Nd1 O1 C1 -60.3(7) . . . . ?
O2 Nd1 O1 C1 -55.4(6) . . . . ?
O5 Nd1 O1 C1 120.9(6) . . . . ?
I1 Nd1 O1 C1 -149.3(6) . . . . ?
I2 Nd1 O1 C1 34.7(6) . . . . ?
O4 Nd1 O1 C4 -47.7(8) . . . . ?
O3 Nd1 O1 C4 119.9(6) . . . . ?
O2 Nd1 O1 C4 124.8(7) . . . . ?
O5 Nd1 O1 C4 -58.9(6) . . . . ?
I1 Nd1 O1 C4 30.9(6) . . . . ?
I2 Nd1 O1 C4 -145.1(6) . . . . ?
O1 Nd1 O2 C8 -59.1(6) . . . . ?
O4 Nd1 O2 C8 113.9(6) . . . . ?
O3 Nd1 O2 C8 117.8(6) . . . . ?
O5 Nd1 O2 C8 -64.9(7) . . . . ?
I1 Nd1 O2 C8 27.7(6) . . . . ?
I2 Nd1 O2 C8 -152.7(6) . . . . ?
O1 Nd1 O2 C5 123.1(6) . . . . ?
O4 Nd1 O2 C5 -63.9(7) . . . . ?
O3 Nd1 O2 C5 -60.0(6) . . . . ?
O5 Nd1 O2 C5 117.3(6) . . . . ?
I1 Nd1 O2 C5 -150.1(5) . . . . ?
I2 Nd1 O2 C5 29.5(5) . . . . ?
O1 Nd1 O3 C12 -56.8(8) . . . . ?
O4 Nd1 O3 C12 115.8(7) . . . . ?
O2 Nd1 O3 C12 -61.7(6) . . . . ?
O5 Nd1 O3 C12 121.2(7) . . . . ?
I1 Nd1 O3 C12 31.2(6) . . . . ?
I2 Nd1 O3 C12 -153.1(6) . . . . ?
O1 Nd1 O3 C9 119.9(8) . . . . ?
O4 Nd1 O3 C9 -67.4(8) . . . . ?
O2 Nd1 O3 C9 115.1(8) . . . . ?
O5 Nd1 O3 C9 -62.0(9) . . . . ?
I1 Nd1 O3 C9 -152.1(8) . . . . ?
I2 Nd1 O3 C9 23.7(8) . . . . ?
O1 Nd1 O4 C16 120.0(10) . . . . ?
O3 Nd1 O4 C16 -52.2(11) . . . . ?
O2 Nd1 O4 C16 -48.2(12) . . . . ?
O5 Nd1 O4 C16 131.0(11) . . . . ?
I1 Nd1 O4 C16 40.6(11) . . . . ?
I2 Nd1 O4 C16 -141.7(11) . . . . ?
O1 Nd1 O4 C13 -59.6(9) . . . . ?
O3 Nd1 O4 C13 128.2(8) . . . . ?
O2 Nd1 O4 C13 132.2(7) . . . . ?
O5 Nd1 O4 C13 -48.5(8) . . . . ?
I1 Nd1 O4 C13 -139.0(8) . . . . ?
I2 Nd1 O4 C13 38.7(8) . . . . ?
O1 Nd1 O5 C17 -61.6(7) . . . . ?
O4 Nd1 O5 C17 125.0(7) . . . . ?
O3 Nd1 O5 C17 119.7(7) . . . . ?
O2 Nd1 O5 C17 -55.7(8) . . . . ?
I1 Nd1 O5 C17 -149.7(7) . . . . ?
I2 Nd1 O5 C17 33.3(7) . . . . ?
O1 Nd1 O5 C20 114.1(8) . . . . ?
O4 Nd1 O5 C20 -59.3(8) . . . . ?
O3 Nd1 O5 C20 -64.7(9) . . . . ?
O2 Nd1 O5 C20 119.9(7) . . . . ?
I1 Nd1 O5 C20 26.0(7) . . . . ?
I2 Nd1 O5 C20 -151.1(7) . . . . ?
C4 O1 C1 C2 -17.5(9) . . . . ?
Nd1 O1 C1 C2 162.6(5) . . . . ?
O1 C1 C2 C3 34.9(9) . . . . ?
C1 C2 C3 C4 -39.1(9) . . . . ?
C1 O1 C4 C3 -7.5(9) . . . . ?
Nd1 O1 C4 C3 172.3(5) . . . . ?
C2 C3 C4 O1 28.9(9) . . . . ?
C8 O2 C5 C6 -23.1(8) . . . . ?
Nd1 O2 C5 C6 155.0(6) . . . . ?
O2 C5 C6 C7 38.6(9) . . . . ?
C5 C6 C7 C8 -38.6(9) . . . . ?
C5 O2 C8 C7 -1.6(9) . . . . ?
Nd1 O2 C8 C7 -179.7(5) . . . . ?
C6 C7 C8 O2 25.4(9) . . . . ?
C12 O3 C9 C10 22.2(13) . . . . ?
Nd1 O3 C9 C10 -155.0(8) . . . . ?
O3 C9 C10 C11 -29.1(15) . . . . ?
C9 C10 C11 C12 24.9(16) . . . . ?
C9 O3 C12 C11 -6.5(11) . . . . ?
Nd1 O3 C12 C11 170.8(7) . . . . ?
C10 C11 C12 O3 -11.1(14) . . . . ?
C16 O4 C13 C14 -31.3(13) . . . . ?
Nd1 O4 C13 C14 148.4(7) . . . . ?
O4 C13 C14 C15 14.2(12) . . . . ?
C13 C14 C15 C16 8.0(15) . . . . ?
C14 C15 C16 O4 -27.5(17) . . . . ?
C13 O4 C16 C15 37.5(16) . . . . ?
Nd1 O4 C16 C15 -142.1(10) . . . . ?
C20 O5 C17 C18 16.5(11) . . . . ?
Nd1 O5 C17 C18 -167.1(6) . . . . ?
O5 C17 C18 C19 -33.7(11) . . . . ?
C17 C18 C19 C20 37.6(11) . . . . ?
C17 O5 C20 C19 7.3(11) . . . . ?
Nd1 O5 C20 C19 -168.9(6) . . . . ?
C18 C19 C20 O5 -28.4(11) . . . . ?
I3 Zn1 O6 C24 38.7(7) . . . . ?
I4 Zn1 O6 C24 157.9(7) . . . . ?
I5 Zn1 O6 C24 -80.6(7) . . . . ?
I3 Zn1 O6 C21 -168.9(7) . . . . ?
I4 Zn1 O6 C21 -49.7(7) . . . . ?
I5 Zn1 O6 C21 71.8(7) . . . . ?
C24 O6 C21 C22 -7.9(11) . . . . ?
Zn1 O6 C21 C22 -164.3(6) . . . . ?
O6 C21 C22 C23 -16.0(11) . . . . ?
C21 C22 C23 C24 33.0(10) . . . . ?
C21 O6 C24 C23 29.3(10) . . . . ?
Zn1 O6 C24 C23 -174.7(6) . . . . ?
C22 C23 C24 O6 -38.6(10) . . . . ?
